data_7212279
loop_
_publ_author_name
'Huang, Zhenguo'
'Gallucci, Judith'
'Chen, Xuenian'
'Yisgedu, Teshome'
'Lingam, Hima Kumar'
'Shore, Sheldon G.'
'Zhao, Ji-Cheng'

_publ_section_title
;
 Li2B12H12&#x00B7;7NH3: a new ammine complex for ammonia storage or
 indirect hydrogen storage
;
_journal_issue 14
_journal_name_full 'Journal of Materials Chemistry'
_journal_page_first 2743
_journal_paper_doi 10.1039/b923829h
_journal_volume 20
_journal_year 2010
_chemical_formula_moiety 'B12 H12, 7(H3 N), 2(Li)'
_chemical_formula_sum 'B12 H33 Li2 N7'
_chemical_formula_weight 274.93
_chemical_name_common 'ammoniated lithium dodecahydrododecaborates'
_chemical_name_systematic
;
?
;
_space_group_IT_number 14
_symmetry_cell_setting monoclinic
_symmetry_space_group_name_Hall '-P 2yn'
_symmetry_space_group_name_H-M 'P 1 21/n 1'
_atom_sites_solution_hydrogens geom
_atom_sites_solution_primary direct
_atom_sites_solution_secondary difmap
_audit_creation_method SHELXL-97
_cell_angle_alpha 90.00
_cell_angle_beta 98.90(3)
_cell_angle_gamma 90.00
_cell_formula_units_Z 4
_cell_length_a 8.3050(17)
_cell_length_b 14.729(3)
_cell_length_c 15.728(3)
_cell_measurement_reflns_used 4143
_cell_measurement_temperature 150(2)
_cell_measurement_theta_max 27.48
_cell_measurement_theta_min 2.26
_cell_volume 1900.8(7)
_computing_structure_refinement 'SHELXL-97 (Sheldrick, 2008)'
_computing_structure_solution 'SHELXS-97 (Sheldrick, 2008)'
_diffrn_ambient_temperature 150(2)
_diffrn_measured_fraction_theta_full 0.995
_diffrn_measured_fraction_theta_max 0.995
_diffrn_measurement_device_type 'NONIUS KAPPA CCD'
_diffrn_measurement_method 'PHI SCANS & OMEGA SCANS'
_diffrn_radiation_monochromator graphite
_diffrn_radiation_source 'fine-focus sealed tube'
_diffrn_radiation_type MoK\a
_diffrn_radiation_wavelength 0.71073
_diffrn_reflns_av_R_equivalents 0.0000
_diffrn_reflns_av_sigmaI/netI 0.0760
_diffrn_reflns_limit_h_max 10
_diffrn_reflns_limit_h_min -10
_diffrn_reflns_limit_k_max 19
_diffrn_reflns_limit_k_min -19
_diffrn_reflns_limit_l_max 20
_diffrn_reflns_limit_l_min -20
_diffrn_reflns_number 7869
_diffrn_reflns_theta_full 27.47
_diffrn_reflns_theta_max 27.47
_diffrn_reflns_theta_min 2.62
_exptl_absorpt_coefficient_mu 0.051
_exptl_absorpt_correction_T_max 0.9864
_exptl_absorpt_correction_T_min 0.9809
_exptl_absorpt_correction_type multi-scan
_exptl_absorpt_process_details 'HKL SCALEPACK (OTWINOWSKI & MINOR, 1997)'
_exptl_crystal_density_diffrn 0.961
_exptl_crystal_density_method 'not measured'
_exptl_crystal_F_000 592
_exptl_crystal_size_max 0.38
_exptl_crystal_size_mid 0.38
_exptl_crystal_size_min 0.27
_refine_diff_density_max 0.383
_refine_diff_density_min -0.379
_refine_diff_density_rms 0.076
_refine_ls_extinction_method none
_refine_ls_goodness_of_fit_ref 1.038
_refine_ls_hydrogen_treatment mixed
_refine_ls_matrix_type full
_refine_ls_number_parameters 246
_refine_ls_number_reflns 7869
_refine_ls_number_restraints 0
_refine_ls_restrained_S_all 1.038
_refine_ls_R_factor_all 0.1369
_refine_ls_R_factor_gt 0.0584
_refine_ls_shift/su_max 0.000
_refine_ls_shift/su_mean 0.000
_refine_ls_structure_factor_coef Fsqd
_refine_ls_weighting_details 'calc w=1/[\s^2^(Fo^2^)+(0.0827P)^2^+0.0495P] where P=(Fo^2^+2Fc^2^)/3'
_refine_ls_weighting_scheme calc
_refine_ls_wR_factor_gt 0.1551
_refine_ls_wR_factor_ref 0.1849
_reflns_number_gt 3835
_reflns_number_total 7869
_reflns_threshold_expression >2sigma(I)
_cod_data_source_file b923829h.txt
_cod_data_source_block hklf5
_cod_original_cell_volume 1900.7(7)
_cod_original_sg_symbol_H-M P2(1)/n
_cod_database_code 7212279

loop_
_symmetry_equiv_pos_as_xyz
'x, y, z'
'-x+1/2, y+1/2, -z+1/2'
'-x, -y, -z'
'x-1/2, -y-1/2, z-1/2'

loop_
_atom_site_label
_atom_site_type_symbol
_atom_site_fract_x
_atom_site_fract_y
_atom_site_fract_z
_atom_site_U_iso_or_equiv
_atom_site_adp_type
_atom_site_occupancy
_atom_site_symmetry_multiplicity
_atom_site_calc_flag
_atom_site_refinement_flags
Li1 Li -0.1885(5) 0.4997(3) 0.6877(2) 0.0322(7) Uani 1 1 d .
Li2 Li -0.1720(4) 0.1488(2) 0.4425(3) 0.0400(8) Uani 1 1 d .
N1 N -0.2779(2) 0.45187(11) 0.56391(11) 0.0287(5) Uani 1 1 d .
H1A H -0.3757 0.4241 0.5643 0.043 Uiso 1 1 calc R
H1B H -0.2060 0.4114 0.5473 0.043 Uiso 1 1 calc R
H1C H -0.2909 0.4993 0.5264 0.043 Uiso 1 1 calc R
N2 N -0.2172(2) 0.37780(11) 0.75226(13) 0.0348(5) Uani 1 1 d .
H2A H -0.2048 0.3883 0.8099 0.052 Uiso 1 1 calc R
H2B H -0.1408 0.3372 0.7409 0.052 Uiso 1 1 calc R
H2C H -0.3184 0.3550 0.7340 0.052 Uiso 1 1 calc R
N3 N -0.2755(2) 0.62030(11) 0.73263(13) 0.0383(5) Uani 1 1 d .
H3A H -0.3766 0.6109 0.7465 0.057 Uiso 1 1 calc R
H3B H -0.2810 0.6635 0.6909 0.057 Uiso 1 1 calc R
H3C H -0.2070 0.6392 0.7801 0.057 Uiso 1 1 calc R
N4 N 0.0418(2) 0.54692(11) 0.66967(11) 0.0282(5) Uani 1 1 d .
H4A H 0.0301 0.5915 0.6292 0.042 Uiso 1 1 calc R
H4B H 0.1003 0.5003 0.6518 0.042 Uiso 1 1 calc R
H4C H 0.0951 0.5694 0.7202 0.042 Uiso 1 1 calc R
N5 N -0.31733(15) 0.25457(13) 0.39409(11) 0.0304(3) Uani 1 1 d .
H5A H -0.4049 0.2582 0.4223 0.046 Uiso 1 1 calc R
H5B H -0.3522 0.2454 0.3370 0.046 Uiso 1 1 calc R
H5C H -0.2596 0.3072 0.4014 0.046 Uiso 1 1 calc R
N6 N -0.2825(2) 0.06982(12) 0.52385(12) 0.0334(5) Uani 1 1 d .
H6A H -0.3012 0.0135 0.5007 0.050 Uiso 1 1 calc R
H6B H -0.3788 0.0956 0.5315 0.050 Uiso 1 1 calc R
H6C H -0.2164 0.0653 0.5755 0.050 Uiso 1 1 calc R
N7 N -0.1069(2) 0.07099(11) 0.34615(11) 0.0315(5) Uani 1 1 d .
H7A H -0.1510 0.0146 0.3481 0.047 Uiso 1 1 calc R
H7B H 0.0036 0.0665 0.3529 0.047 Uiso 1 1 calc R
H7C H -0.1443 0.0972 0.2944 0.047 Uiso 1 1 calc R
B1 B 0.3551(2) 0.24402(19) 0.68112(13) 0.0150(4) Uani 1 1 d .
B2 B 0.1670(3) 0.18389(17) 0.65577(16) 0.0159(6) Uani 1 1 d .
B3 B 0.1678(3) 0.30439(19) 0.65901(16) 0.0160(6) Uani 1 1 d .
B4 B 0.3419(3) 0.34391(17) 0.61655(16) 0.0171(6) Uani 1 1 d .
B5 B 0.4493(2) 0.2464(2) 0.58677(13) 0.0168(4) Uani 1 1 d .
B6 B 0.3416(3) 0.14823(17) 0.61111(16) 0.0152(6) Uani 1 1 d .
B7 B 0.0385(2) 0.2463(2) 0.57589(13) 0.0185(4) Uani 1 1 d .
B8 B 0.1459(3) 0.34451(17) 0.55104(17) 0.0189(6) Uani 1 1 d .
B9 B 0.3197(3) 0.30943(18) 0.50682(16) 0.0202(7) Uani 1 1 d .
B10 B 0.3204(3) 0.18883(18) 0.50364(16) 0.0169(6) Uani 1 1 d .
B11 B 0.1455(3) 0.14967(16) 0.54636(17) 0.0167(6) Uani 1 1 d .
B12 B 0.1323(2) 0.2492(2) 0.48117(13) 0.0187(4) Uani 1 1 d .
H10 H 0.371(2) 0.1487(13) 0.4513(13) 0.031(6) Uiso 1 1 d .
H11 H 0.083(2) 0.0815(12) 0.5173(12) 0.027(5) Uiso 1 1 d .
H1 H 0.421(2) 0.2412(13) 0.7468(12) 0.029(5) Uiso 1 1 d .
H2 H 0.120(3) 0.1394(14) 0.7086(13) 0.039(6) Uiso 1 1 d .
H3 H 0.118(2) 0.3418(12) 0.7094(12) 0.022(5) Uiso 1 1 d .
H4 H 0.406(2) 0.4120(12) 0.6405(13) 0.027(6) Uiso 1 1 d .
H5 H 0.578(2) 0.2459(15) 0.5868(12) 0.037(5) Uiso 1 1 d .
H6 H 0.411(2) 0.0865(12) 0.6305(13) 0.029(6) Uiso 1 1 d .
H9 H 0.366(2) 0.3501(13) 0.4579(13) 0.032(6) Uiso 1 1 d .
H12 H 0.066(2) 0.2541(14) 0.4163(12) 0.030(5) Uiso 1 1 d .
H7 H -0.098(2) 0.2449(14) 0.5717(11) 0.027(5) Uiso 1 1 d .
H8 H 0.075(2) 0.4098(12) 0.5292(12) 0.025(5) Uiso 1 1 d .

loop_
_atom_site_aniso_label
_atom_site_aniso_U_11
_atom_site_aniso_U_22
_atom_site_aniso_U_33
_atom_site_aniso_U_23
_atom_site_aniso_U_13
_atom_site_aniso_U_12
Li1 0.038(2) 0.0284(17) 0.030(2) -0.0025(18) 0.0037(16) -0.0049(14)
Li2 0.040(2) 0.0361(19) 0.044(3) 0.004(2) 0.0072(17) 0.0016(16)
N1 0.0271(10) 0.0278(11) 0.0321(11) 0.0027(9) 0.0067(8) -0.0031(8)
N2 0.0348(12) 0.0402(13) 0.0294(12) 0.0041(10) 0.0055(9) 0.0031(10)
N3 0.0407(13) 0.0424(14) 0.0322(12) -0.0037(10) 0.0074(10) 0.0070(10)
N4 0.0299(10) 0.0264(11) 0.0267(11) -0.0057(8) -0.0003(8) 0.0014(9)
N5 0.0314(8) 0.0358(7) 0.0253(9) -0.0034(11) 0.0082(6) -0.0040(12)
N6 0.0339(11) 0.0304(12) 0.0384(12) -0.0060(9) 0.0134(9) 0.0017(9)
N7 0.0400(12) 0.0261(11) 0.0270(11) 0.0076(9) 0.0008(9) -0.0004(9)
B1 0.0173(9) 0.0130(11) 0.0144(10) 0.0016(13) 0.0013(7) 0.0033(13)
B2 0.0179(15) 0.0101(13) 0.0194(14) 0.0016(10) 0.0023(11) 0.0004(11)
B3 0.0202(15) 0.0141(14) 0.0152(13) 0.0019(11) 0.0077(11) 0.0002(11)
B4 0.0200(15) 0.0165(14) 0.0147(14) -0.0004(11) 0.0029(11) -0.0005(11)
B5 0.0156(9) 0.0176(10) 0.0173(10) 0.0005(14) 0.0030(7) 0.0036(16)
B6 0.0170(15) 0.0126(13) 0.0156(14) -0.0042(11) 0.0009(11) 0.0020(11)
B7 0.0164(9) 0.0176(11) 0.0206(11) 0.0013(14) 0.0006(7) -0.0109(15)
B8 0.0202(16) 0.0189(14) 0.0170(14) 0.0010(12) 0.0015(11) 0.0079(12)
B9 0.0257(19) 0.0174(17) 0.0180(15) 0.0028(12) 0.0054(13) -0.0021(14)
B10 0.0149(16) 0.0223(18) 0.0135(14) -0.0017(12) 0.0021(12) 0.0010(13)
B11 0.0173(15) 0.0134(13) 0.0187(14) -0.0031(12) 0.0001(11) 0.0048(12)
B12 0.0195(9) 0.0201(10) 0.0154(10) -0.0040(15) -0.0012(8) 0.0049(17)

loop_
_atom_type_symbol
_atom_type_description
_atom_type_scat_dispersion_real
_atom_type_scat_dispersion_imag
_atom_type_scat_source
Li Li -0.0003 0.0001 'International Tables Vol C Tables 4.2.6.8 and 6.1.1.4'
H H 0.0000 0.0000 'International Tables Vol C Tables 4.2.6.8 and 6.1.1.4'
B B 0.0013 0.0007 'International Tables Vol C Tables 4.2.6.8 and 6.1.1.4'
N N 0.0061 0.0033 'International Tables Vol C Tables 4.2.6.8 and 6.1.1.4'

loop_
_geom_angle_atom_site_label_1
_geom_angle_atom_site_label_2
_geom_angle_atom_site_label_3
_geom_angle
N3 Li1 N2 119.71(16)
N3 Li1 N4 97.77(18)
N2 Li1 N4 121.6(2)
N3 Li1 N1 120.7(2)
N2 Li1 N1 96.39(18)
N4 Li1 N1 100.68(14)
N7 Li2 N5 111.2(2)
N7 Li2 N6 109.97(16)
N5 Li2 N6 111.7(2)
Li1 N1 H1A 109.5
Li1 N1 H1B 109.5
H1A N1 H1B 109.5
Li1 N1 H1C 109.5
H1A N1 H1C 109.5
H1B N1 H1C 109.5
Li1 N2 H2A 109.5
Li1 N2 H2B 109.5
H2A N2 H2B 109.5
Li1 N2 H2C 109.5
H2A N2 H2C 109.5
H2B N2 H2C 109.5
Li1 N3 H3A 109.5
Li1 N3 H3B 109.5
H3A N3 H3B 109.5
Li1 N3 H3C 109.5
H3A N3 H3C 109.5
H3B N3 H3C 109.5
Li1 N4 H4A 109.5
Li1 N4 H4B 109.5
H4A N4 H4B 109.5
Li1 N4 H4C 109.5
H4A N4 H4C 109.5
H4B N4 H4C 109.5
Li2 N5 H5A 109.5
Li2 N5 H5B 109.5
H5A N5 H5B 109.5
Li2 N5 H5C 109.5
H5A N5 H5C 109.5
H5B N5 H5C 109.5
Li2 N6 H6A 109.5
Li2 N6 H6B 109.5
H6A N6 H6B 109.5
Li2 N6 H6C 109.5
H6A N6 H6C 109.5
H6B N6 H6C 109.5
Li2 N7 H7A 109.5
Li2 N7 H7B 109.5
H7A N7 H7B 109.5
Li2 N7 H7C 109.5
H7A N7 H7C 109.5
H7B N7 H7C 109.5
B3 B1 B4 60.06(14)
B3 B1 B5 108.10(17)
B4 B1 B5 60.34(14)
B3 B1 B6 107.79(16)
B4 B1 B6 108.01(14)
B5 B1 B6 59.66(14)
B3 B1 B2 59.74(11)
B4 B1 B2 107.91(16)
B5 B1 B2 107.78(17)
B6 B1 B2 60.03(14)
B3 B1 H1 120.1(10)
B4 B1 H1 123.2(10)
B5 B1 H1 124.4(9)
B6 B1 H1 121.9(10)
B2 B1 H1 119.2(10)
B7 B2 B11 60.10(14)
B7 B2 B3 60.10(15)
B11 B2 B3 108.13(19)
B7 B2 B6 108.07(17)
B11 B2 B6 60.07(14)
B3 B2 B6 107.8(2)
B7 B2 B1 108.10(17)
B11 B2 B1 108.09(17)
B3 B2 B1 59.94(15)
B6 B2 B1 59.88(14)
B7 B2 H2 124.1(11)
B11 B2 H2 122.3(10)
B3 B2 H2 122.6(10)
B6 B2 H2 119.7(10)
B1 B2 H2 119.7(11)
B2 B3 B7 59.91(16)
B2 B3 B1 60.33(16)
B7 B3 B1 108.27(19)
B2 B3 B8 107.75(19)
B7 B3 B8 59.82(14)
B1 B3 B8 108.02(17)
B2 B3 B4 108.4(2)
B7 B3 B4 108.32(16)
B1 B3 B4 60.04(14)
B8 B3 B4 60.20(14)
B2 B3 H3 121.5(10)
B7 B3 H3 121.4(10)
B1 B3 H3 121.8(10)
B8 B3 H3 121.8(10)
B4 B3 H3 121.7(10)
B9 B4 B1 107.75(17)
B9 B4 B3 107.56(17)
B1 B4 B3 59.91(14)
B9 B4 B8 59.61(15)
B1 B4 B8 107.65(17)
B3 B4 B8 59.87(14)
B9 B4 B5 59.93(14)
B1 B4 B5 59.83(11)
B3 B4 B5 107.58(18)
B8 B4 B5 107.42(16)
B9 B4 H4 122.0(10)
B1 B4 H4 122.7(10)
B3 B4 H4 120.9(10)
B8 B4 H4 120.6(9)
B5 B4 H4 123.5(10)
B10 B5 B6 60.12(14)
B10 B5 B1 108.20(17)
B6 B5 B1 60.20(14)
B10 B5 B9 59.96(11)
B6 B5 B9 107.89(16)
B1 B5 B9 107.62(17)
B10 B5 B4 107.96(16)
B6 B5 B4 108.03(13)
B1 B5 B4 59.83(14)
B9 B5 B4 59.76(14)
B10 B5 H5 119.1(11)
B6 B5 H5 122.1(12)
B1 B5 H5 124.6(10)
B9 B5 H5 119.9(11)
B4 B5 H5 123.0(12)
B5 B6 B10 59.92(14)
B5 B6 B11 108.28(17)
B10 B6 B11 60.32(14)
B5 B6 B1 60.14(11)
B10 B6 B1 107.99(17)
B11 B6 B1 107.94(16)
B5 B6 B2 108.20(17)
B10 B6 B2 107.96(17)
B11 B6 B2 59.69(14)
B1 B6 B2 60.08(13)
B5 B6 H6 118.4(10)
B10 B6 H6 121.0(11)
B11 B6 H6 124.4(10)
B1 B6 H6 120.4(11)
B2 B6 H6 124.1(11)
B2 B7 B8 108.09(15)
B2 B7 B3 59.99(12)
B8 B7 B3 60.18(14)
B2 B7 B11 59.98(14)
B8 B7 B11 107.85(13)
B3 B7 B11 107.94(16)
B2 B7 B12 108.09(17)
B8 B7 B12 59.86(14)
B3 B7 B12 108.09(16)
B11 B7 B12 60.02(15)
B2 B7 H7 121.5(10)
B8 B7 H7 122.5(11)
B3 B7 H7 122.7(10)
B11 B7 H7 120.7(11)
B12 B7 H7 121.2(9)
B9 B8 B7 108.43(17)
B9 B8 B12 60.29(14)
B7 B8 B12 60.38(11)
B9 B8 B3 107.95(17)
B7 B8 B3 60.00(14)
B12 B8 B3 108.36(18)
B9 B8 B4 60.03(14)
B7 B8 B4 108.24(17)
B12 B8 B4 108.52(16)
B3 B8 B4 59.93(15)
B9 B8 H8 122.5(10)
B7 B8 H8 119.5(9)
B12 B8 H8 119.7(9)
B3 B8 H8 122.1(10)
B4 B8 H8 123.7(9)
B8 B9 B10 108.0(2)
B8 B9 B4 60.36(14)
B10 B9 B4 108.19(19)
B8 B9 B12 59.93(14)
B10 B9 B12 60.17(16)
B4 B9 B12 108.49(18)
B8 B9 B5 108.31(17)
B10 B9 B5 59.70(15)
B4 B9 B5 60.31(14)
B12 B9 B5 108.11(19)
B8 B9 H9 121.0(11)
B10 B9 H9 121.7(10)
B4 B9 H9 122.1(11)
B12 B9 H9 120.4(11)
B5 B9 H9 122.7(11)
B5 B10 B6 59.96(14)
B5 B10 B9 60.34(16)
B6 B10 B9 108.06(19)
B5 B10 B12 108.53(18)
B6 B10 B12 108.12(17)
B9 B10 B12 60.06(17)
B5 B10 B11 108.06(17)
B6 B10 B11 60.01(14)
B9 B10 B11 107.8(2)
B12 B10 B11 59.85(14)
B5 B10 H10 122.1(10)
B6 B10 H10 121.1(10)
B9 B10 H10 122.7(10)
B12 B10 H10 121.4(10)
B11 B10 H10 120.8(10)
B2 B11 B7 59.92(13)
B2 B11 B12 108.19(16)
B7 B11 B12 60.21(11)
B2 B11 B6 60.24(14)
B7 B11 B6 108.06(16)
B12 B11 B6 107.94(17)
B2 B11 B10 107.88(17)
B7 B11 B10 107.95(17)
B12 B11 B10 59.98(13)
B6 B11 B10 59.66(14)
B2 B11 H11 125.8(10)
B7 B11 H11 124.6(9)
B12 B11 H11 119.2(9)
B6 B11 H11 121.2(9)
B10 B11 H11 117.5(10)
B8 B12 B11 107.57(14)
B8 B12 B9 59.78(15)
B11 B12 B9 107.78(16)
B8 B12 B10 107.55(16)
B11 B12 B10 60.17(15)
B9 B12 B10 59.76(11)
B8 B12 B7 59.76(14)
B11 B12 B7 59.77(15)
B9 B12 B7 107.53(17)
B10 B12 B7 107.75(17)
B8 B12 H12 120.2(11)
B11 B12 H12 124.9(11)
B9 B12 H12 118.7(10)
B10 B12 H12 121.5(10)
B7 B12 H12 124.2(9)

loop_
_geom_bond_atom_site_label_1
_geom_bond_atom_site_label_2
_geom_bond_distance
Li1 N3 2.082(4)
Li1 N2 2.095(4)
Li1 N4 2.095(4)
Li1 N1 2.096(4)
Li2 N7 2.038(5)
Li2 N5 2.045(4)
Li2 N6 2.048(5)
N1 H1A 0.9100
N1 H1B 0.9100
N1 H1C 0.9100
N2 H2A 0.9100
N2 H2B 0.9100
N2 H2C 0.9100
N3 H3A 0.9100
N3 H3B 0.9100
N3 H3C 0.9100
N4 H4A 0.9100
N4 H4B 0.9100
N4 H4C 0.9100
N5 H5A 0.9100
N5 H5B 0.9100
N5 H5C 0.9100
N6 H6A 0.9100
N6 H6B 0.9100
N6 H6C 0.9100
N7 H7A 0.9100
N7 H7B 0.9100
N7 H7C 0.9100
B1 B3 1.779(3)
B1 B4 1.781(4)
B1 B5 1.781(2)
B1 B6 1.783(3)
B1 B2 1.786(3)
B1 H1 1.093(19)
B2 B7 1.774(3)
B2 B11 1.775(4)
B2 B3 1.776(3)
B2 B6 1.785(4)
B2 H2 1.17(2)
B3 B7 1.777(3)
B3 B8 1.781(4)
B3 B4 1.782(4)
B3 H3 1.098(18)
B4 B9 1.781(4)
B4 B8 1.787(3)
B4 B5 1.791(4)
B4 H4 1.170(17)
B5 B10 1.772(3)
B5 B6 1.773(4)
B5 B9 1.784(4)
B5 H5 1.066(19)
B6 B10 1.776(3)
B6 B11 1.782(3)
B6 H6 1.096(17)
B7 B8 1.774(4)
B7 B11 1.777(4)
B7 B12 1.785(2)
B7 H7 1.127(17)
B8 B9 1.773(4)
B8 B12 1.776(4)
B8 H8 1.154(17)
B9 B10 1.777(3)
B9 B12 1.782(4)
B9 H9 1.093(19)
B10 B12 1.784(3)
B10 B11 1.788(4)
B10 H10 1.145(19)
B11 B12 1.782(4)
B11 H11 1.189(18)
B12 H12 1.086(19)
